data_7028797
loop_
_publ_author_name
'Fuchs, M. A.'
'Staudt, S.'
'Altesleben, C.'
'Walter, O.'
'Zevaco, T. A.'
'Dinjus, E.'

_publ_section_title
;
 A new air-stable zinc complex based on a
 1,2-phenylene-diimino-2-cyanoacrylate ligand as an efficient catalyst of
 the epoxide-CO2 coupling.
;
_journal_issue 6
_journal_name_full 'Dalton transactions (Cambridge, England : 2003)'
_journal_page_first 2344
_journal_page_last 2347
_journal_paper_doi 10.1039/c3dt52927d
_journal_volume 43
_journal_year 2014
_chemical_formula_sum 'C20 H22 N4 O5 S Zn'
_chemical_formula_weight 495.84
_chemical_name_systematic
;
 ?
;
_space_group_crystal_system monoclinic
_space_group_IT_number 14
_space_group_name_Hall '-P 2ybc'
_space_group_name_H-M_alt 'P 1 21/c 1'
_symmetry_space_group_name_Hall '-P 2ybc'
_symmetry_space_group_name_H-M 'P 1 21/c 1'
_atom_sites_solution_hydrogens geom
_audit_creation_method SHELXL-2013
_cell_angle_alpha 90
_cell_angle_beta 116.6470(10)
_cell_angle_gamma 90
_cell_formula_units_Z 4
_cell_length_a 10.5413(6)
_cell_length_b 19.7935(10)
_cell_length_c 11.4038(6)
_cell_measurement_reflns_used 9926
_cell_measurement_temperature 100(2)
_cell_measurement_theta_max 28.35
_cell_measurement_theta_min 2.247
_cell_volume 2126.7(2)
_computing_cell_refinement 'APEX II (Bruker, 2007)'
_computing_data_collection 'APEX II (Bruker, 2007)'
_computing_data_reduction 'SAINT (Bruker, 2007)'
_computing_publication_material 'XPMA (Zsolnai, 1996), ORTEP (Farrugia, 1997)'
_computing_structure_refinement 'SHELXL-2013 (Sheldrick, 2013)'
_computing_structure_solution 'SHELXS-97 (Sheldrick, 2008)'
_diffrn_ambient_temperature 100(2)
_diffrn_detector_area_resol_mean 66
_diffrn_measured_fraction_theta_full 0.999
_diffrn_measured_fraction_theta_max 0.937
_diffrn_measurement_device_type 'Bruker Apex II Quazar'
_diffrn_measurement_method 'combined omega- and phi-scan'
_diffrn_radiation_type MoK\a
_diffrn_radiation_wavelength 0.71073
_diffrn_reflns_av_R_equivalents 0.0293
_diffrn_reflns_av_unetI/netI 0.0188
_diffrn_reflns_Laue_measured_fraction_full 0.999
_diffrn_reflns_Laue_measured_fraction_max 0.937
_diffrn_reflns_limit_h_max 13
_diffrn_reflns_limit_h_min -13
_diffrn_reflns_limit_k_max 26
_diffrn_reflns_limit_k_min -26
_diffrn_reflns_limit_l_max 14
_diffrn_reflns_limit_l_min -14
_diffrn_reflns_number 38754
_diffrn_reflns_point_group_measured_fraction_full 0.999
_diffrn_reflns_point_group_measured_fraction_max 0.937
_diffrn_reflns_theta_full 25.000
_diffrn_reflns_theta_max 28.574
_diffrn_reflns_theta_min 2.058
_diffrn_source 'fine-focus sealed tube'
_exptl_absorpt_coefficient_mu 1.293
_exptl_absorpt_correction_T_max 0.936
_exptl_absorpt_correction_T_min 0.822
_exptl_absorpt_correction_type multi-scan
_exptl_absorpt_process_details (sadabs)
_exptl_crystal_colour colourless
_exptl_crystal_density_diffrn 1.549
_exptl_crystal_description quader
_exptl_crystal_F_000 1024
_exptl_crystal_size_max 0.131
_exptl_crystal_size_mid 0.111
_exptl_crystal_size_min 0.055
_refine_diff_density_max 0.364
_refine_diff_density_min -0.244
_refine_diff_density_rms 0.054
_refine_ls_extinction_method none
_refine_ls_goodness_of_fit_ref 1.044
_refine_ls_hydrogen_treatment refU
_refine_ls_matrix_type full
_refine_ls_number_parameters 289
_refine_ls_number_reflns 5093
_refine_ls_number_restraints 0
_refine_ls_restrained_S_all 1.044
_refine_ls_R_factor_all 0.0275
_refine_ls_R_factor_gt 0.0234
_refine_ls_shift/su_max 0.001
_refine_ls_shift/su_mean 0.000
_refine_ls_structure_factor_coef Fsqd
_refine_ls_weighting_details
;
 w=1/[\s^2^(Fo^2^)+(0.0294P)^2^+1.1083P]
 where P=(Fo^2^+2Fc^2^)/3
;
_refine_ls_weighting_scheme calc
_refine_ls_wR_factor_gt 0.0593
_refine_ls_wR_factor_ref 0.0612
_reflns_Friedel_coverage 0.000
_reflns_number_gt 4587
_reflns_number_total 5093
_reflns_threshold_expression 'I > 2\s(I)'
_cod_data_source_file c3dt52927d.txt
_cod_data_source_block mfit5
_cod_depositor_comments
;
The following automatic conversions were performed:

'_exptl_absorpt_correction_type' value 'multiscan' changed to
'multi-scan' according to
/usr/data/users/saulius/automatic-downloads/current/RSC/lib/dictionaries/cif_core.dic
dictionary named 'cif_core.dic' version 2.4.2 from 2011-04-26.

Automatic conversion script
Id: cif_fix_values 2281 2013-09-26 08:29:07Z andrius 
;
_cod_database_code 7028797
_shelx_space_group_comment
;
The symmetry employed for this shelxl refinement is uniquely defined
by the following loop, which should always be used as a source of
symmetry information in preference to the above space-group names.
They are only intended as comments.
;
_shelx_estimated_absorpt_t_min 0.849
_shelx_estimated_absorpt_t_max 0.932
_shelxl_version_number 2013-2

loop_
_space_group_symop_operation_xyz
'x, y, z'
'-x, y+1/2, -z+1/2'
'-x, -y, -z'
'x, -y-1/2, z-1/2'

loop_
_atom_site_label
_atom_site_type_symbol
_atom_site_fract_x
_atom_site_fract_y
_atom_site_fract_z
_atom_site_U_iso_or_equiv
_atom_site_adp_type
_atom_site_occupancy
_atom_site_site_symmetry_order
_atom_site_calc_flag
_atom_site_refinement_flags_posn
_atom_site_refinement_flags_adp
Zn1 Zn 0.45585(2) 0.37482(2) 0.90270(2) 0.01345(5) Uani 1 1 d . .
S1 S 0.31642(4) 0.23237(2) 0.81397(3) 0.01513(8) Uani 1 1 d . .
O1 O 0.58279(10) 0.35623(5) 0.81335(9) 0.0172(2) Uani 1 1 d . .
O2 O 0.78379(11) 0.32863(5) 0.80266(10) 0.0192(2) Uani 1 1 d . .
O3 O 0.27875(10) 0.38568(5) 0.72511(9) 0.0162(2) Uani 1 1 d . .
O4 O 0.05646(10) 0.41624(5) 0.58351(9) 0.0183(2) Uani 1 1 d . .
N1 N 0.62961(12) 0.39862(6) 1.07222(11) 0.0149(2) Uani 1 1 d . .
N2 N 0.35907(12) 0.43164(6) 0.98824(11) 0.0139(2) Uani 1 1 d . .
N3 N 1.07758(15) 0.35872(8) 1.08579(13) 0.0266(3) Uani 1 1 d . .
N4 N -0.12762(14) 0.48180(7) 0.73267(12) 0.0244(3) Uani 1 1 d . .
C1 C 0.59416(15) 0.42799(7) 1.16657(13) 0.0149(3) Uani 1 1 d . .
C2 C 0.68868(16) 0.43806(7) 1.29865(13) 0.0184(3) Uani 1 1 d . .
H2 H 0.7838 0.4226 1.3313 0.025(2) Uiso 1 1 calc R U
C3 C 0.64553(16) 0.47036(8) 1.38290(13) 0.0199(3) Uani 1 1 d . .
H3 H 0.7105 0.4767 1.4726 0.025(2) Uiso 1 1 calc R U
C4 C 0.50725(16) 0.49328(7) 1.33536(14) 0.0193(3) Uani 1 1 d . .
H4 H 0.4788 0.5173 1.3917 0.025(2) Uiso 1 1 calc R U
C5 C 0.40984(16) 0.48148(7) 1.20602(13) 0.0170(3) Uani 1 1 d . .
H5 H 0.3146 0.4965 1.1752 0.025(2) Uiso 1 1 calc R U
C6 C 0.45068(15) 0.44772(7) 1.12074(13) 0.0140(3) Uani 1 1 d . .
C7 C 0.76168(15) 0.39288(7) 1.09280(13) 0.0149(3) Uani 1 1 d . .
H7 H 0.8331 0.4060 1.1766 0.018(3) Uiso 1 1 calc R U
C8 C 0.80716(15) 0.36894(7) 1.00147(14) 0.0158(3) Uani 1 1 d . .
C9 C 0.71464(15) 0.35146(7) 0.86846(13) 0.0153(3) Uani 1 1 d . .
C10 C 0.95674(16) 0.36321(7) 1.04605(14) 0.0185(3) Uani 1 1 d . .
C11 C 0.69888(17) 0.31690(10) 0.66299(15) 0.0280(4) Uani 1 1 d . .
H11A H 0.6412 0.3574 0.6208 0.031(2) Uiso 1 1 calc R U
H11B H 0.6340 0.2782 0.6486 0.031(2) Uiso 1 1 calc R U
C12 C 0.79883(17) 0.30213(9) 0.60580(15) 0.0254(3) Uani 1 1 d . .
H12A H 0.8584 0.3418 0.6158 0.040(2) Uiso 1 1 calc R U
H12B H 0.7445 0.2913 0.5125 0.040(2) Uiso 1 1 calc R U
H12C H 0.8591 0.2636 0.6517 0.040(2) Uiso 1 1 calc R U
C13 C 0.22450(15) 0.44753(7) 0.93608(13) 0.0147(3) Uani 1 1 d . .
H13 H 0.1896 0.4669 0.9922 0.018(3) Uiso 1 1 calc R U
C14 C 0.12681(15) 0.43821(7) 0.80319(13) 0.0153(3) Uani 1 1 d . .
C15 C 0.16290(14) 0.41129(7) 0.70571(13) 0.0149(3) Uani 1 1 d . .
C16 C -0.01485(15) 0.46181(7) 0.76338(13) 0.0174(3) Uani 1 1 d . .
C17 C 0.08428(16) 0.39333(9) 0.47621(14) 0.0218(3) Uani 1 1 d . .
H17A H 0.1872 0.3968 0.5023 0.031(2) Uiso 1 1 calc R U
H17B H 0.0334 0.4228 0.3989 0.031(2) Uiso 1 1 calc R U
C18 C 0.03700(18) 0.32137(9) 0.44003(16) 0.0271(3) Uani 1 1 d . .
H18A H 0.0903 0.2919 0.5154 0.040(2) Uiso 1 1 calc R U
H18B H 0.0545 0.3076 0.3660 0.040(2) Uiso 1 1 calc R U
H18C H -0.0646 0.3178 0.4151 0.040(2) Uiso 1 1 calc R U
O5 O 0.42801(11) 0.27518(5) 0.92429(9) 0.0178(2) Uani 1 1 d . .
C19 C 0.37884(16) 0.22396(8) 0.69253(14) 0.0203(3) Uani 1 1 d . .
H19A H 0.3765 0.2681 0.6528 0.030(2) Uiso 1 1 calc R U
H19B H 0.3178 0.1923 0.6245 0.030(2) Uiso 1 1 calc R U
H19C H 0.4764 0.2068 0.7337 0.030(2) Uiso 1 1 calc R U
C20 C 0.35571(17) 0.14921(7) 0.88049(14) 0.0211(3) Uani 1 1 d . .
H20A H 0.4513 0.1365 0.8946 0.030(2) Uiso 1 1 calc R U
H20B H 0.2865 0.1174 0.8192 0.030(2) Uiso 1 1 calc R U
H20C H 0.3509 0.1480 0.9643 0.030(2) Uiso 1 1 calc R U

loop_
_atom_site_aniso_label
_atom_site_aniso_U_11
_atom_site_aniso_U_22
_atom_site_aniso_U_33
_atom_site_aniso_U_23
_atom_site_aniso_U_13
_atom_site_aniso_U_12
Zn1 0.01124(9) 0.01488(9) 0.01261(8) -0.00184(6) 0.00390(6) 0.00053(6)
S1 0.01487(17) 0.01567(16) 0.01498(15) -0.00114(12) 0.00680(13) -0.00034(12)
O1 0.0132(5) 0.0219(5) 0.0157(5) -0.0015(4) 0.0057(4) -0.0002(4)
O2 0.0145(5) 0.0272(6) 0.0158(5) -0.0037(4) 0.0067(4) 0.0009(4)
O3 0.0128(5) 0.0198(5) 0.0141(4) -0.0013(4) 0.0044(4) 0.0016(4)
O4 0.0124(5) 0.0274(6) 0.0131(5) -0.0005(4) 0.0040(4) 0.0025(4)
N1 0.0139(6) 0.0154(6) 0.0136(5) -0.0013(4) 0.0047(4) -0.0004(4)
N2 0.0139(6) 0.0146(5) 0.0120(5) -0.0005(4) 0.0047(4) 0.0002(4)
N3 0.0178(7) 0.0366(8) 0.0225(6) -0.0023(6) 0.0066(5) 0.0029(6)
N4 0.0184(7) 0.0327(7) 0.0210(6) -0.0017(5) 0.0078(5) 0.0054(6)
C1 0.0164(7) 0.0132(6) 0.0146(6) -0.0004(5) 0.0064(5) -0.0014(5)
C2 0.0155(7) 0.0212(7) 0.0153(6) -0.0002(5) 0.0040(5) -0.0016(5)
C3 0.0237(8) 0.0218(7) 0.0123(6) -0.0009(5) 0.0063(6) -0.0046(6)
C4 0.0271(8) 0.0183(7) 0.0153(6) -0.0013(5) 0.0119(6) -0.0011(6)
C5 0.0184(7) 0.0170(7) 0.0162(6) 0.0013(5) 0.0082(5) 0.0015(5)
C6 0.0162(7) 0.0124(6) 0.0123(6) 0.0003(5) 0.0054(5) -0.0014(5)
C7 0.0143(7) 0.0135(6) 0.0133(6) 0.0000(5) 0.0029(5) -0.0002(5)
C8 0.0124(7) 0.0160(7) 0.0168(6) 0.0003(5) 0.0046(5) 0.0009(5)
C9 0.0169(7) 0.0125(6) 0.0166(6) 0.0007(5) 0.0075(5) -0.0002(5)
C10 0.0187(8) 0.0195(7) 0.0163(6) -0.0009(5) 0.0069(6) 0.0013(5)
C11 0.0200(8) 0.0466(10) 0.0166(7) -0.0088(7) 0.0074(6) -0.0040(7)
C12 0.0271(8) 0.0284(8) 0.0242(8) -0.0084(6) 0.0147(7) -0.0038(7)
C13 0.0167(7) 0.0122(6) 0.0162(6) -0.0002(5) 0.0082(5) -0.0002(5)
C14 0.0126(7) 0.0158(6) 0.0165(6) 0.0005(5) 0.0057(5) 0.0008(5)
C15 0.0131(6) 0.0153(6) 0.0144(6) 0.0008(5) 0.0045(5) -0.0010(5)
C16 0.0179(7) 0.0188(7) 0.0150(6) -0.0018(5) 0.0070(5) -0.0002(6)
C17 0.0171(7) 0.0358(9) 0.0130(6) -0.0013(6) 0.0072(6) 0.0005(6)
C18 0.0253(8) 0.0321(9) 0.0235(8) -0.0047(6) 0.0107(7) 0.0030(7)
O5 0.0208(5) 0.0157(5) 0.0141(5) -0.0020(4) 0.0054(4) -0.0017(4)
C19 0.0220(8) 0.0241(7) 0.0174(7) -0.0043(6) 0.0111(6) -0.0048(6)
C20 0.0252(8) 0.0162(7) 0.0204(7) 0.0008(5) 0.0089(6) -0.0020(6)

loop_
_atom_type_symbol
_atom_type_description
_atom_type_scat_dispersion_real
_atom_type_scat_dispersion_imag
_atom_type_scat_source
C C 0.0033 0.0016 'International Tables Vol C Tables 4.2.6.8 and 6.1.1.4'
H H 0.0000 0.0000 'International Tables Vol C Tables 4.2.6.8 and 6.1.1.4'
N N 0.0061 0.0033 'International Tables Vol C Tables 4.2.6.8 and 6.1.1.4'
O O 0.0106 0.0060 'International Tables Vol C Tables 4.2.6.8 and 6.1.1.4'
S S 0.1246 0.1234 'International Tables Vol C Tables 4.2.6.8 and 6.1.1.4'
Zn Zn 0.2839 1.4301 'International Tables Vol C Tables 4.2.6.8 and 6.1.1.4'

loop_
_geom_angle_atom_site_label_1
_geom_angle_atom_site_label_2
_geom_angle_atom_site_label_3
_geom_angle
O5 Zn1 N1 103.17(4)
O5 Zn1 N2 110.40(4)
N1 Zn1 N2 81.25(5)
O5 Zn1 O1 92.76(4)
N1 Zn1 O1 90.21(4)
N2 Zn1 O1 156.56(4)
O5 Zn1 O3 95.99(4)
N1 Zn1 O3 160.57(5)
N2 Zn1 O3 89.17(4)
O1 Zn1 O3 92.06(4)
O5 S1 C20 102.39(6)
O5 S1 C19 105.86(6)
C20 S1 C19 98.50(7)
C9 O1 Zn1 126.38(9)
C9 O2 C11 116.48(11)
C15 O3 Zn1 126.91(9)
C15 O4 C17 117.41(11)
C7 N1 C1 121.51(12)
C7 N1 Zn1 125.61(9)
C1 N1 Zn1 112.71(9)
C13 N2 C6 120.85(12)
C13 N2 Zn1 126.11(9)
C6 N2 Zn1 112.74(9)
C2 C1 N1 125.10(13)
C2 C1 C6 119.04(13)
N1 C1 C6 115.86(12)
C3 C2 C1 120.96(14)
C3 C2 H2 119.5
C1 C2 H2 119.5
C4 C3 C2 119.59(13)
C4 C3 H3 120.2
C2 C3 H3 120.2
C3 C4 C5 120.55(13)
C3 C4 H4 119.7
C5 C4 H4 119.7
C4 C5 C6 120.54(14)
C4 C5 H5 119.7
C6 C5 H5 119.7
C5 C6 C1 119.12(12)
C5 C6 N2 125.04(13)
C1 C6 N2 115.84(12)
N1 C7 C8 125.70(13)
N1 C7 H7 117.1
C8 C7 H7 117.1
C7 C8 C10 116.80(12)
C7 C8 C9 124.68(13)
C10 C8 C9 118.52(13)
O1 C9 O2 120.53(12)
O1 C9 C8 126.34(13)
O2 C9 C8 113.13(12)
N3 C10 C8 177.90(16)
O2 C11 C12 107.52(13)
O2 C11 H11A 110.2
C12 C11 H11A 110.2
O2 C11 H11B 110.2
C12 C11 H11B 110.2
H11A C11 H11B 108.5
C11 C12 H12A 109.5
C11 C12 H12B 109.5
H12A C12 H12B 109.5
C11 C12 H12C 109.5
H12A C12 H12C 109.5
H12B C12 H12C 109.5
N2 C13 C14 125.29(13)
N2 C13 H13 117.4
C14 C13 H13 117.4
C13 C14 C16 116.96(12)
C13 C14 C15 124.28(13)
C16 C14 C15 118.62(12)
O3 C15 O4 120.60(12)
O3 C15 C14 126.48(12)
O4 C15 C14 112.91(12)
N4 C16 C14 178.77(17)
O4 C17 C18 111.06(13)
O4 C17 H17A 109.4
C18 C17 H17A 109.4
O4 C17 H17B 109.4
C18 C17 H17B 109.4
H17A C17 H17B 108.0
C17 C18 H18A 109.5
C17 C18 H18B 109.5
H18A C18 H18B 109.5
C17 C18 H18C 109.5
H18A C18 H18C 109.5
H18B C18 H18C 109.5
S1 O5 Zn1 122.51(6)
S1 C19 H19A 109.5
S1 C19 H19B 109.5
H19A C19 H19B 109.5
S1 C19 H19C 109.5
H19A C19 H19C 109.5
H19B C19 H19C 109.5
S1 C20 H20A 109.5
S1 C20 H20B 109.5
H20A C20 H20B 109.5
S1 C20 H20C 109.5
H20A C20 H20C 109.5
H20B C20 H20C 109.5

loop_
_geom_bond_atom_site_label_1
_geom_bond_atom_site_label_2
_geom_bond_distance
Zn1 O5 2.0252(10)
Zn1 N1 2.0342(11)
Zn1 N2 2.0371(11)
Zn1 O1 2.0463(10)
Zn1 O3 2.0595(10)
S1 O5 1.5352(10)
S1 C20 1.7818(15)
S1 C19 1.7877(15)
O1 C9 1.2459(17)
O2 C9 1.3376(17)
O2 C11 1.4537(17)
O3 C15 1.2469(17)
O4 C15 1.3446(16)
O4 C17 1.4528(17)
N1 C7 1.3089(18)
N1 C1 1.4126(17)
N2 C13 1.3070(18)
N2 C6 1.4171(16)
N3 C10 1.148(2)
N4 C16 1.148(2)
C1 C2 1.3983(19)
C1 C6 1.416(2)
C2 C3 1.389(2)
C2 H2 0.9500
C3 C4 1.384(2)
C3 H3 0.9500
C4 C5 1.3878(19)
C4 H4 0.9500
C5 C6 1.3975(19)
C5 H5 0.9500
C7 C8 1.410(2)
C7 H7 0.9500
C8 C10 1.428(2)
C8 C9 1.4299(19)
C11 C12 1.496(2)
C11 H11A 0.9900
C11 H11B 0.9900
C12 H12A 0.9800
C12 H12B 0.9800
C12 H12C 0.9800
C13 C14 1.4111(19)
C13 H13 0.9500
C14 C16 1.430(2)
C14 C15 1.4297(19)
C17 C18 1.504(2)
C17 H17A 0.9900
C17 H17B 0.9900
C18 H18A 0.9800
C18 H18B 0.9800
C18 H18C 0.9800
C19 H19A 0.9800
C19 H19B 0.9800
C19 H19C 0.9800
C20 H20A 0.9800
C20 H20B 0.9800
C20 H20C 0.9800
